data_4088731
loop_
_publ_author_name
'Yuan, Jian'
'Fracaroli, Alejandro M.'
'Klemperer, Walter G.'

_publ_section_title
;
 Convergent Synthesis of a Metal--Organic Framework Supported Olefin
 Metathesis Catalyst
;
_journal_issue 12
_journal_name_full Organometallics
_journal_page_first 2149
_journal_paper_doi 10.1021/acs.organomet.6b00365
_journal_volume 35
_journal_year 2016
_chemical_formula_moiety 'C38 H42 N2 O4 Ru'
_chemical_formula_sum 'C38 H42 N2 O4 Ru'
_chemical_formula_weight 691.80
_space_group_crystal_system triclinic
_space_group_IT_number 2
_space_group_name_Hall '-P 1'
_space_group_name_H-M_alt 'P -1'
_atom_sites_solution_hydrogens geom
_atom_sites_solution_primary direct
_audit_creation_date 2014-11-06
_audit_creation_method
;
Olex2 1.2
(compiled 2014.09.19 svn.r3010 for OlexSys, GUI svn.r4874)
;
_cell_angle_alpha 95.940(2)
_cell_angle_beta 103.7630(10)
_cell_angle_gamma 113.2560(10)
_cell_formula_units_Z 2
_cell_length_a 10.1410(3)
_cell_length_b 10.5310(3)
_cell_length_c 18.1578(5)
_cell_measurement_temperature 293(2)
_cell_volume 1687.57(9)
_computing_molecular_graphics 'Olex2 (Dolomanov et al., 2009)'
_computing_publication_material 'Olex2 (Dolomanov et al., 2009)'
_computing_structure_refinement 'XL (Sheldrick, 2008)'
_computing_structure_solution 'ShelXS (Sheldrick, 2008)'
_diffrn_ambient_temperature 293(2)
_diffrn_measured_fraction_theta_full 0.956
_diffrn_measured_fraction_theta_max 0.955
_diffrn_radiation_type CuK\a
_diffrn_radiation_wavelength 1.54178
_diffrn_reflns_av_R_equivalents 0.0686
_diffrn_reflns_av_unetI/netI 0.0567
_diffrn_reflns_Laue_measured_fraction_full 0.956
_diffrn_reflns_Laue_measured_fraction_max 0.955
_diffrn_reflns_limit_h_max 12
_diffrn_reflns_limit_h_min -12
_diffrn_reflns_limit_k_max 12
_diffrn_reflns_limit_k_min -12
_diffrn_reflns_limit_l_max 21
_diffrn_reflns_limit_l_min -21
_diffrn_reflns_number 24745
_diffrn_reflns_point_group_measured_fraction_full 0.956
_diffrn_reflns_point_group_measured_fraction_max 0.955
_diffrn_reflns_theta_full 67.679
_diffrn_reflns_theta_max 68.320
_diffrn_reflns_theta_min 2.569
_exptl_absorpt_coefficient_mu 4.089
_exptl_absorpt_correction_T_max 1.0000
_exptl_absorpt_correction_T_min 0.6235
_exptl_absorpt_correction_type multi-scan
_exptl_absorpt_process_details
'SADABS-2012/1 (Bruker,2012) was used for absorption correction. wR2(int) was 0.1161 before and 0.0667 after correction. The Ratio of minimum to maximum transmission is 0.6235. The \l/2 correction factor is 0.0015.'
_exptl_crystal_density_diffrn 1.361
_exptl_crystal_description prism
_exptl_crystal_F_000 720
_exptl_crystal_size_max 0.03
_exptl_crystal_size_mid 0.03
_exptl_crystal_size_min 0.02
_refine_diff_density_max 0.773
_refine_diff_density_min -0.527
_refine_diff_density_rms 0.077
_refine_ls_extinction_method none
_refine_ls_goodness_of_fit_ref 1.045
_refine_ls_hydrogen_treatment constr
_refine_ls_matrix_type full
_refine_ls_number_parameters 414
_refine_ls_number_reflns 5920
_refine_ls_number_restraints 0
_refine_ls_restrained_S_all 1.045
_refine_ls_R_factor_all 0.0604
_refine_ls_R_factor_gt 0.0455
_refine_ls_shift/su_max 0.018
_refine_ls_shift/su_mean 0.000
_refine_ls_structure_factor_coef Fsqd
_refine_ls_weighting_details 'w=1/[\s^2^(Fo^2^)+(0.0473P)^2^+0.9829P] where P=(Fo^2^+2Fc^2^)/3'
_refine_ls_weighting_scheme calc
_refine_ls_wR_factor_gt 0.1001
_refine_ls_wR_factor_ref 0.1069
_reflns_Friedel_coverage 0.000
_reflns_number_gt 4876
_reflns_number_total 5920
_reflns_threshold_expression 'I > 2\s(I)'
_cod_data_source_file om6b00365_si_002.cif
_cod_data_source_block ru-cat
_cod_original_cell_volume 1687.57(8)
_cod_database_code 4088731
_shelxl_version_number 2014-3
_shelx_space_group_comment
;
The symmetry employed for this shelxl refinement is uniquely defined
by the following loop, which should always be used as a source of
symmetry information in preference to the above space-group names.
They are only intended as comments.
;
_olex2_refinement_description
;
1. Fixed Uiso
 At 1.2 times of:
  All C(H) groups, All C(H,H) groups
 At 1.5 times of:
  All C(H,H,H) groups
2.a Ternary CH refined with riding coordinates:
 C6(H6)
2.b Secondary CH2 refined with riding coordinates:
 C44(H44A,H44B), C64(H64A,H64B)
2.c Aromatic/amide H refined with riding coordinates:
 C28(H28), C29(H29), C36(H36), C39(H39), C47(H47), C56(H56), C63(H63),
 C65(H65), C72(H72), C76(H76), C78(H78), C81(H81), C82(H82)
2.d Idealised Me refined as rotating group:
 C1A(H1AA,H1AB,H1AC), C1C(H1CA,H1CB,H1CC), C1E(H1EA,H1EB,H1EC), C2(H2A,H2B,
 H2C), C3(H3A,H3B,H3C), C7(H7A,H7B,H7C), C34(H34A,H34B,H34C), C90(H90A,H90B,
 H90C)
;
_olex2_submission_special_instructions 'No special instructions were received'

loop_
_space_group_symop_operation_xyz
'x, y, z'
'-x, -y, -z'

loop_
_atom_site_label
_atom_site_type_symbol
_atom_site_fract_x
_atom_site_fract_y
_atom_site_fract_z
_atom_site_U_iso_or_equiv
_atom_site_adp_type
_atom_site_occupancy
_atom_site_site_symmetry_order
_atom_site_calc_flag
_atom_site_refinement_flags_posn
Ru1 Ru 0.10993(3) 0.48778(3) 0.23228(2) 0.03770(11) Uani 1 1 d .
O3 O 0.2135(3) 0.6991(3) 0.23954(16) 0.0472(7) Uani 1 1 d .
O5 O 0.0240(3) 0.2547(3) 0.21148(15) 0.0471(7) Uani 1 1 d .
O7 O 0.3191(3) 0.5180(3) 0.28631(16) 0.0458(6) Uani 1 1 d .
O74 O 0.8548(4) 0.8378(5) 0.4698(3) 0.1014(14) Uani 1 1 d .
N10 N -0.0519(3) 0.5499(4) 0.32907(17) 0.0463(8) Uani 1 1 d .
N21 N -0.2114(3) 0.4681(4) 0.21281(18) 0.0461(8) Uani 1 1 d .
C1A C 0.2350(7) 0.1908(7) 0.2233(4) 0.111(3) Uani 1 1 d .
H1AA H 0.2789 0.2755 0.2051 0.167 Uiso 1 1 calc GR
H1AB H 0.1863 0.1103 0.1803 0.167 Uiso 1 1 calc GR
H1AC H 0.3127 0.1803 0.2607 0.167 Uiso 1 1 calc GR
C1C C 0.0264(10) 0.0681(6) 0.2832(4) 0.125(3) Uani 1 1 d .
H1CA H 0.0135 -0.0136 0.2481 0.188 Uiso 1 1 calc GR
H1CB H -0.0704 0.0656 0.2803 0.188 Uiso 1 1 calc GR
H1CC H 0.0759 0.0680 0.3353 0.188 Uiso 1 1 calc GR
C1E C -0.4676(8) 0.3116(10) -0.1176(3) 0.155(4) Uani 1 1 d .
H1EA H -0.4118 0.2706 -0.1391 0.232 Uiso 1 1 calc GR
H1EB H -0.4620 0.3936 -0.1378 0.232 Uiso 1 1 calc GR
H1EC H -0.5710 0.2434 -0.1314 0.232 Uiso 1 1 calc GR
C2 C -0.0162(6) 0.3305(5) 0.4031(3) 0.0674(13) Uani 1 1 d .
H2A H -0.0641 0.3026 0.3479 0.101 Uiso 1 1 calc GR
H2B H -0.0891 0.3271 0.4291 0.101 Uiso 1 1 calc GR
H2C H 0.0261 0.2671 0.4191 0.101 Uiso 1 1 calc GR
C3 C 0.1585(5) 0.8436(5) 0.3863(3) 0.0624(12) Uani 1 1 d .
H3A H 0.0747 0.8483 0.4002 0.094 Uiso 1 1 calc GR
H3B H 0.1349 0.8233 0.3307 0.094 Uiso 1 1 calc GR
H3C H 0.2457 0.9328 0.4081 0.094 Uiso 1 1 calc GR
C6 C 0.1210(6) 0.2006(6) 0.2609(3) 0.0724(15) Uani 1 1 d .
H6 H 0.1782 0.2730 0.3094 0.087 Uiso 1 1 calc R
C7 C 0.5064(6) 0.6932(7) 0.5616(3) 0.0898(19) Uani 1 1 d .
H7A H 0.5851 0.7364 0.5390 0.135 Uiso 1 1 calc GR
H7B H 0.5097 0.6090 0.5760 0.135 Uiso 1 1 calc GR
H7C H 0.5204 0.7584 0.6070 0.135 Uiso 1 1 calc GR
C11 C -0.0700(4) 0.4981(4) 0.2544(2) 0.0378(8) Uani 1 1 d .
C16 C 0.0845(4) 0.5862(4) 0.3908(2) 0.0418(9) Uani 1 1 d .
C17 C 0.4145(4) 0.6573(4) 0.3084(2) 0.0411(9) Uani 1 1 d .
C19 C 0.3571(4) 0.7522(4) 0.2817(2) 0.0422(9) Uani 1 1 d .
C24 C -0.0398(4) 0.1955(4) 0.1317(2) 0.0471(10) Uani 1 1 d .
C25 C -0.2739(4) 0.4275(5) 0.1305(2) 0.0455(10) Uani 1 1 d .
C26 C 0.1902(5) 0.7292(5) 0.4173(2) 0.0465(10) Uani 1 1 d .
C28 C 0.5595(4) 0.7088(5) 0.3571(2) 0.0481(10) Uani 1 1 d .
H28 H 0.5959 0.6459 0.3753 0.058 Uiso 1 1 calc R
C29 C 0.0341(4) 0.4414(4) 0.1264(2) 0.0449(9) Uani 1 1 d .
H29 H 0.0404 0.5120 0.0987 0.054 Uiso 1 1 calc R
C30 C -0.0357(4) 0.2950(4) 0.0861(2) 0.0441(9) Uani 1 1 d .
C34 C -0.4030(6) 0.1765(6) 0.1429(4) 0.0866(17) Uani 1 1 d .
H34A H -0.4572 0.1937 0.1765 0.130 Uiso 1 1 calc GR
H34B H -0.3099 0.1801 0.1737 0.130 Uiso 1 1 calc GR
H34C H -0.4628 0.0846 0.1088 0.130 Uiso 1 1 calc GR
C35 C 0.1074(5) 0.4795(5) 0.4236(2) 0.0475(10) Uani 1 1 d .
C36 C 0.3235(5) 0.7580(5) 0.4729(2) 0.0551(11) Uani 1 1 d .
H36 H 0.3956 0.8517 0.4908 0.066 Uiso 1 1 calc R
C39 C -0.1011(5) 0.2448(5) 0.0060(2) 0.0561(11) Uani 1 1 d .
H39 H -0.0999 0.3091 -0.0256 0.067 Uiso 1 1 calc R
C42 C 0.6525(5) 0.8535(5) 0.3795(3) 0.0542(11) Uani 1 1 d .
C44 C -0.1898(5) 0.5446(6) 0.3425(3) 0.0635(13) Uani 1 1 d .
H44A H -0.1734 0.6351 0.3713 0.076 Uiso 1 1 calc R
H44B H -0.2300 0.4716 0.3702 0.076 Uiso 1 1 calc R
C47 C 0.2453(5) 0.5168(5) 0.4777(2) 0.0535(11) Uani 1 1 d .
H47 H 0.2650 0.4461 0.4977 0.064 Uiso 1 1 calc R
C48 C -0.3706(5) 0.2874(5) 0.0957(3) 0.0581(12) Uani 1 1 d .
C56 C 0.4528(5) 0.8974(5) 0.3012(3) 0.0565(11) Uani 1 1 d .
H56 H 0.4188 0.9606 0.2812 0.068 Uiso 1 1 calc R
C57 C 0.3554(5) 0.6550(6) 0.5033(2) 0.0571(12) Uani 1 1 d .
C62 C -0.2411(5) 0.5327(5) 0.0871(2) 0.0547(11) Uani 1 1 d .
C63 C 0.5986(5) 0.9467(5) 0.3503(3) 0.0615(12) Uani 1 1 d .
H63 H 0.6612 1.0435 0.3640 0.074 Uiso 1 1 calc R
C64 C -0.2935(5) 0.5092(6) 0.2599(2) 0.0646(13) Uani 1 1 d .
H64A H -0.3909 0.4317 0.2529 0.077 Uiso 1 1 calc R
H64B H -0.3078 0.5909 0.2470 0.077 Uiso 1 1 calc R
C65 C -0.4332(5) 0.2531(7) 0.0150(3) 0.0836(19) Uani 1 1 d .
H65 H -0.4986 0.1595 -0.0100 0.100 Uiso 1 1 calc R
C72 C -0.1703(6) 0.0081(6) 0.0192(3) 0.0759(15) Uani 1 1 d .
H72 H -0.2155 -0.0882 -0.0034 0.091 Uiso 1 1 calc R
C76 C 0.8006(6) 0.9078(6) 0.4358(3) 0.0750(15) Uani 1 1 d .
H76 H 0.8596 1.0052 0.4471 0.090 Uiso 1 1 calc R
C78 C -0.1671(5) 0.1032(6) -0.0272(3) 0.0678(14) Uani 1 1 d .
H78 H -0.2094 0.0718 -0.0808 0.081 Uiso 1 1 calc R
C81 C -0.3056(6) 0.4919(7) 0.0078(3) 0.0748(16) Uani 1 1 d .
H81 H -0.2836 0.5601 -0.0217 0.090 Uiso 1 1 calc R
C82 C -0.1074(5) 0.0530(5) 0.0991(3) 0.0652(13) Uani 1 1 d .
H82 H -0.1110 -0.0124 0.1302 0.078 Uiso 1 1 calc R
C90 C -0.1363(6) 0.6839(5) 0.1267(3) 0.0770(15) Uani 1 1 d .
H90A H -0.0389 0.6905 0.1528 0.115 Uiso 1 1 calc GR
H90B H -0.1754 0.7168 0.1639 0.115 Uiso 1 1 calc GR
H90C H -0.1275 0.7413 0.0887 0.115 Uiso 1 1 calc GR
C94 C -0.4003(6) 0.3550(9) -0.0288(3) 0.087(2) Uani 1 1 d .

loop_
_atom_site_aniso_label
_atom_site_aniso_U_11
_atom_site_aniso_U_22
_atom_site_aniso_U_33
_atom_site_aniso_U_23
_atom_site_aniso_U_13
_atom_site_aniso_U_12
Ru1 0.03812(16) 0.03306(18) 0.03879(17) 0.00488(12) 0.00907(11) 0.01462(12)
O3 0.0437(15) 0.0389(16) 0.0533(16) 0.0103(13) 0.0090(12) 0.0157(12)
O5 0.0533(16) 0.0321(15) 0.0492(16) 0.0063(13) 0.0076(13) 0.0173(12)
O7 0.0448(14) 0.0325(16) 0.0538(16) 0.0030(13) 0.0081(12) 0.0161(12)
O74 0.060(2) 0.086(3) 0.120(3) -0.001(3) -0.016(2) 0.024(2)
N10 0.0431(18) 0.059(2) 0.0331(17) 0.0033(16) 0.0098(14) 0.0219(16)
N21 0.0379(17) 0.059(2) 0.0366(17) 0.0010(16) 0.0096(14) 0.0191(16)
C1A 0.095(4) 0.123(6) 0.103(5) -0.037(4) -0.022(4) 0.078(4)
C1C 0.230(9) 0.047(4) 0.079(4) 0.023(3) 0.015(5) 0.057(5)
C1E 0.104(5) 0.301(12) 0.041(3) -0.012(5) -0.005(3) 0.098(7)
C2 0.087(4) 0.051(3) 0.059(3) 0.013(2) 0.025(3) 0.023(3)
C3 0.073(3) 0.055(3) 0.061(3) 0.008(2) 0.022(2) 0.032(2)
C6 0.100(4) 0.059(3) 0.055(3) 0.006(3) -0.004(3) 0.048(3)
C7 0.062(3) 0.130(6) 0.063(3) 0.020(3) 0.005(3) 0.036(3)
C11 0.043(2) 0.036(2) 0.0290(19) 0.0053(16) 0.0093(15) 0.0132(16)
C16 0.047(2) 0.050(3) 0.0259(18) -0.0005(18) 0.0094(16) 0.0222(19)
C17 0.042(2) 0.038(2) 0.041(2) 0.0015(18) 0.0139(16) 0.0159(17)
C19 0.044(2) 0.042(2) 0.039(2) 0.0087(18) 0.0155(17) 0.0154(18)
C24 0.043(2) 0.039(2) 0.051(2) -0.002(2) 0.0095(18) 0.0153(18)
C25 0.039(2) 0.059(3) 0.035(2) 0.000(2) 0.0073(16) 0.0225(19)
C26 0.055(2) 0.047(3) 0.034(2) 0.0030(19) 0.0136(18) 0.020(2)
C28 0.042(2) 0.045(3) 0.054(2) 0.001(2) 0.0135(18) 0.0189(19)
C29 0.050(2) 0.044(2) 0.043(2) 0.0123(19) 0.0158(18) 0.0207(19)
C30 0.042(2) 0.045(3) 0.044(2) 0.006(2) 0.0158(17) 0.0167(18)
C34 0.069(3) 0.059(4) 0.108(5) 0.000(3) 0.024(3) 0.010(3)
C35 0.058(2) 0.053(3) 0.032(2) 0.0052(19) 0.0151(18) 0.024(2)
C36 0.053(2) 0.054(3) 0.042(2) -0.003(2) 0.0108(19) 0.012(2)
C39 0.059(3) 0.065(3) 0.046(2) 0.005(2) 0.020(2) 0.028(2)
C42 0.044(2) 0.051(3) 0.056(3) -0.004(2) 0.0161(19) 0.012(2)
C44 0.054(3) 0.089(4) 0.045(2) 0.003(2) 0.018(2) 0.029(3)
C47 0.067(3) 0.070(3) 0.041(2) 0.021(2) 0.021(2) 0.042(3)
C48 0.040(2) 0.063(3) 0.056(3) -0.005(2) 0.010(2) 0.014(2)
C56 0.056(3) 0.040(3) 0.065(3) 0.010(2) 0.017(2) 0.014(2)
C57 0.051(2) 0.083(4) 0.035(2) 0.010(2) 0.0109(18) 0.029(2)
C62 0.056(3) 0.073(3) 0.048(2) 0.016(2) 0.018(2) 0.039(2)
C63 0.054(3) 0.043(3) 0.066(3) 0.002(2) 0.016(2) 0.004(2)
C64 0.049(2) 0.094(4) 0.044(2) 0.000(3) 0.012(2) 0.030(3)
C65 0.040(3) 0.105(5) 0.067(3) -0.035(3) 0.002(2) 0.015(3)
C72 0.063(3) 0.051(3) 0.079(4) -0.020(3) -0.002(3) 0.012(2)
C76 0.053(3) 0.065(4) 0.080(4) -0.008(3) 0.009(3) 0.011(3)
C78 0.063(3) 0.067(4) 0.055(3) -0.015(3) 0.005(2) 0.025(3)
C81 0.078(4) 0.116(5) 0.055(3) 0.031(3) 0.024(3) 0.061(4)
C82 0.068(3) 0.036(3) 0.071(3) 0.000(2) 0.005(2) 0.014(2)
C90 0.099(4) 0.059(4) 0.093(4) 0.030(3) 0.048(3) 0.042(3)
C94 0.062(3) 0.160(7) 0.040(3) 0.000(4) 0.009(2) 0.059(4)

loop_
_atom_type_symbol
_atom_type_description
_atom_type_scat_dispersion_real
_atom_type_scat_dispersion_imag
_atom_type_scat_source
C C 0.0181 0.0091 'International Tables Vol C Tables 4.2.6.8 and 6.1.1.4'
H H 0.0000 0.0000 'International Tables Vol C Tables 4.2.6.8 and 6.1.1.4'
N N 0.0311 0.0180 'International Tables Vol C Tables 4.2.6.8 and 6.1.1.4'
O O 0.0492 0.0322 'International Tables Vol C Tables 4.2.6.8 and 6.1.1.4'
Ru Ru 0.0552 3.2960 'International Tables Vol C Tables 4.2.6.8 and 6.1.1.4'

loop_
_geom_angle_atom_site_label_1
_geom_angle_atom_site_label_2
_geom_angle_atom_site_label_3
_geom_angle
O3 Ru1 O5 169.43(11)
O7 Ru1 O3 82.49(10)
O7 Ru1 O5 92.33(10)
O7 Ru1 C11 141.16(13)
C11 Ru1 O3 92.82(13)
C11 Ru1 O5 96.96(13)
C29 Ru1 O3 94.90(15)
C29 Ru1 O5 79.92(15)
C29 Ru1 O7 121.58(15)
C29 Ru1 C11 97.20(16)
C19 O3 Ru1 110.5(2)
C6 O5 Ru1 115.9(3)
C24 O5 Ru1 109.8(2)
C24 O5 C6 119.8(3)
C17 O7 Ru1 111.2(2)
C11 N10 C16 122.6(3)
C11 N10 C44 113.4(3)
C16 N10 C44 123.3(3)
C11 N21 C25 126.8(3)
C11 N21 C64 112.5(3)
C25 N21 C64 119.6(3)
H1AA C1A H1AB 109.5
H1AA C1A H1AC 109.5
H1AB C1A H1AC 109.5
C6 C1A H1AA 109.5
C6 C1A H1AB 109.5
C6 C1A H1AC 109.5
H1CA C1C H1CB 109.5
H1CA C1C H1CC 109.5
H1CB C1C H1CC 109.5
C6 C1C H1CA 109.5
C6 C1C H1CB 109.5
C6 C1C H1CC 109.5
H1EA C1E H1EB 109.5
H1EA C1E H1EC 109.5
H1EB C1E H1EC 109.5
C94 C1E H1EA 109.5
C94 C1E H1EB 109.5
C94 C1E H1EC 109.5
H2A C2 H2B 109.5
H2A C2 H2C 109.5
H2B C2 H2C 109.5
C35 C2 H2A 109.5
C35 C2 H2B 109.5
C35 C2 H2C 109.5
H3A C3 H3B 109.5
H3A C3 H3C 109.5
H3B C3 H3C 109.5
C26 C3 H3A 109.5
C26 C3 H3B 109.5
C26 C3 H3C 109.5
O5 C6 C1A 109.9(4)
O5 C6 C1C 111.0(5)
O5 C6 H6 106.4
C1A C6 C1C 116.2(5)
C1A C6 H6 106.4
C1C C6 H6 106.4
H7A C7 H7B 109.5
H7A C7 H7C 109.5
H7B C7 H7C 109.5
C57 C7 H7A 109.5
C57 C7 H7B 109.5
C57 C7 H7C 109.5
N10 C11 Ru1 116.1(2)
N21 C11 Ru1 136.4(3)
N21 C11 N10 107.5(3)
C26 C16 N10 118.8(4)
C35 C16 N10 119.4(4)
C35 C16 C26 121.8(4)
O7 C17 C19 116.9(3)
O7 C17 C28 123.1(4)
C28 C17 C19 119.9(4)
O3 C19 C17 118.1(3)
O3 C19 C56 122.8(4)
C56 C19 C17 119.1(4)
C30 C24 O5 113.8(4)
C82 C24 O5 124.8(4)
C82 C24 C30 121.3(4)
C48 C25 N21 119.4(4)
C48 C25 C62 121.8(4)
C62 C25 N21 118.8(4)
C16 C26 C3 121.2(4)
C36 C26 C3 122.0(4)
C36 C26 C16 116.8(4)
C17 C28 H28 119.5
C17 C28 C42 121.0(4)
C42 C28 H28 119.5
Ru1 C29 H29 120.2
C30 C29 Ru1 119.6(3)
C30 C29 H29 120.2
C24 C30 C29 116.8(4)
C39 C30 C24 117.7(4)
C39 C30 C29 125.5(4)
H34A C34 H34B 109.5
H34A C34 H34C 109.5
H34B C34 H34C 109.5
C48 C34 H34A 109.5
C48 C34 H34B 109.5
C48 C34 H34C 109.5
C16 C35 C2 121.1(4)
C47 C35 C2 121.4(4)
C47 C35 C16 117.5(4)
C26 C36 H36 118.3
C57 C36 C26 123.4(4)
C57 C36 H36 118.3
C30 C39 H39 119.2
C78 C39 C30 121.5(5)
C78 C39 H39 119.2
C28 C42 C63 119.2(4)
C28 C42 C76 120.7(5)
C63 C42 C76 120.1(4)
N10 C44 H44A 111.4
N10 C44 H44B 111.4
N10 C44 C64 102.0(3)
H44A C44 H44B 109.2
C64 C44 H44A 111.4
C64 C44 H44B 111.4
C35 C47 H47 118.7
C35 C47 C57 122.7(4)
C57 C47 H47 118.7
C25 C48 C34 121.0(4)
C25 C48 C65 117.4(5)
C65 C48 C34 121.6(5)
C19 C56 H56 120.1
C63 C56 C19 119.7(4)
C63 C56 H56 120.1
C36 C57 C7 120.6(5)
C36 C57 C47 117.6(4)
C47 C57 C7 121.8(5)
C25 C62 C90 120.5(4)
C81 C62 C25 118.0(5)
C81 C62 C90 121.6(5)
C42 C63 H63 119.5
C56 C63 C42 120.9(4)
C56 C63 H63 119.5
N21 C64 C44 102.8(3)
N21 C64 H64A 111.2
N21 C64 H64B 111.2
C44 C64 H64A 111.2
C44 C64 H64B 111.2
H64A C64 H64B 109.1
C48 C65 H65 119.2
C94 C65 C48 121.6(5)
C94 C65 H65 119.2
C78 C72 H72 119.5
C78 C72 C82 121.1(5)
C82 C72 H72 119.5
O74 C76 C42 126.0(5)
O74 C76 H76 117.0
C42 C76 H76 117.0
C39 C78 C72 119.5(5)
C39 C78 H78 120.3
C72 C78 H78 120.3
C62 C81 H81 118.9
C94 C81 C62 122.2(5)
C94 C81 H81 118.9
C24 C82 C72 118.9(5)
C24 C82 H82 120.5
C72 C82 H82 120.5
C62 C90 H90A 109.5
C62 C90 H90B 109.5
C62 C90 H90C 109.5
H90A C90 H90B 109.5
H90A C90 H90C 109.5
H90B C90 H90C 109.5
C65 C94 C1E 119.8(7)
C81 C94 C1E 121.1(7)
C81 C94 C65 119.1(5)

loop_
_geom_bond_atom_site_label_1
_geom_bond_atom_site_label_2
_geom_bond_distance
Ru1 O3 2.025(3)
Ru1 O5 2.211(3)
Ru1 O7 1.994(3)
Ru1 C11 2.000(4)
Ru1 C29 1.825(4)
O3 C19 1.326(4)
O5 C6 1.491(5)
O5 C24 1.397(5)
O7 C17 1.349(4)
O74 C76 1.216(6)
N10 C11 1.349(5)
N10 C16 1.440(5)
N10 C44 1.457(5)
N21 C11 1.343(4)
N21 C25 1.421(5)
N21 C64 1.469(5)
C1A H1AA 0.9600
C1A H1AB 0.9600
C1A H1AC 0.9600
C1A C6 1.507(8)
C1C H1CA 0.9600
C1C H1CB 0.9600
C1C H1CC 0.9600
C1C C6 1.508(8)
C1E H1EA 0.9600
C1E H1EB 0.9600
C1E H1EC 0.9600
C1E C94 1.533(7)
C2 H2A 0.9600
C2 H2B 0.9600
C2 H2C 0.9600
C2 C35 1.508(6)
C3 H3A 0.9600
C3 H3B 0.9600
C3 H3C 0.9600
C3 C26 1.494(6)
C6 H6 0.9800
C7 H7A 0.9600
C7 H7B 0.9600
C7 H7C 0.9600
C7 C57 1.511(6)
C16 C26 1.406(6)
C16 C35 1.397(6)
C17 C19 1.414(5)
C17 C28 1.375(5)
C19 C56 1.399(6)
C24 C30 1.395(6)
C24 C82 1.373(6)
C25 C48 1.381(6)
C25 C62 1.405(6)
C26 C36 1.380(6)
C28 H28 0.9300
C28 C42 1.390(6)
C29 H29 0.9300
C29 C30 1.440(6)
C30 C39 1.392(6)
C34 H34A 0.9600
C34 H34B 0.9600
C34 H34C 0.9600
C34 C48 1.498(7)
C35 C47 1.381(6)
C36 H36 0.9300
C36 C57 1.379(6)
C39 H39 0.9300
C39 C78 1.367(6)
C42 C63 1.392(6)
C42 C76 1.449(6)
C44 H44A 0.9700
C44 H44B 0.9700
C44 C64 1.521(6)
C47 H47 0.9300
C47 C57 1.382(6)
C48 C65 1.396(7)
C56 H56 0.9300
C56 C63 1.386(6)
C62 C81 1.373(6)
C62 C90 1.498(7)
C63 H63 0.9300
C64 H64A 0.9700
C64 H64B 0.9700
C65 H65 0.9300
C65 C94 1.384(9)
C72 H72 0.9300
C72 C78 1.369(7)
C72 C82 1.385(7)
C76 H76 0.9300
C78 H78 0.9300
C81 H81 0.9300
C81 C94 1.359(8)
C82 H82 0.9300
C90 H90A 0.9600
C90 H90B 0.9600
C90 H90C 0.9600

loop_
_geom_torsion_atom_site_label_1
_geom_torsion_atom_site_label_2
_geom_torsion_atom_site_label_3
_geom_torsion_atom_site_label_4
_geom_torsion
Ru1 O3 C19 C17 4.4(4)
Ru1 O3 C19 C56 -175.1(3)
Ru1 O5 C6 C1A -87.5(4)
Ru1 O5 C6 C1C 142.5(4)
Ru1 O5 C24 C30 -0.8(4)
Ru1 O5 C24 C82 -178.0(4)
Ru1 O7 C17 C19 -7.9(4)
Ru1 O7 C17 C28 169.5(3)
Ru1 C29 C30 C24 -0.5(5)
Ru1 C29 C30 C39 178.4(3)
O3 Ru1 C29 C30 170.7(3)
O3 C19 C56 C63 175.1(4)
O5 Ru1 C29 C30 0.0(3)
O5 C24 C30 C29 0.9(5)
O5 C24 C30 C39 -178.1(3)
O5 C24 C82 C72 178.1(4)
O7 Ru1 C29 C30 86.5(3)
O7 C17 C19 O3 2.3(5)
O7 C17 C19 C56 -178.2(3)
O7 C17 C28 C42 -178.6(4)
N10 C16 C26 C3 4.2(6)
N10 C16 C26 C36 -175.8(3)
N10 C16 C35 C2 -8.2(6)
N10 C16 C35 C47 174.3(3)
N10 C44 C64 N21 12.4(5)
N21 C25 C48 C34 -3.8(6)
N21 C25 C48 C65 177.9(4)
N21 C25 C62 C81 -178.4(4)
N21 C25 C62 C90 2.9(6)
C2 C35 C47 C57 -173.6(4)
C3 C26 C36 C57 179.2(4)
C6 O5 C24 C30 -138.7(4)
C6 O5 C24 C82 44.2(6)
C11 Ru1 C29 C30 -95.8(3)
C11 N10 C16 C26 99.5(5)
C11 N10 C16 C35 -81.5(5)
C11 N10 C44 C64 -11.6(5)
C11 N21 C25 C48 104.3(5)
C11 N21 C25 C62 -78.8(5)
C11 N21 C64 C44 -10.6(5)
C16 N10 C11 Ru1 -4.4(5)
C16 N10 C11 N21 176.6(3)
C16 N10 C44 C64 177.3(4)
C16 C26 C36 C57 -0.8(6)
C16 C35 C47 C57 4.0(6)
C17 C19 C56 C63 -4.3(6)
C17 C28 C42 C63 -1.7(6)
C17 C28 C42 C76 174.8(4)
C19 C17 C28 C42 -1.3(6)
C19 C56 C63 C42 1.4(7)
C24 O5 C6 C1A 47.9(6)
C24 O5 C6 C1C -82.0(5)
C24 C30 C39 C78 -0.1(6)
C25 N21 C11 Ru1 -6.8(7)
C25 N21 C11 N10 171.9(4)
C25 N21 C64 C44 -179.7(4)
C25 C48 C65 C94 -0.1(7)
C25 C62 C81 C94 1.0(7)
C26 C16 C35 C2 170.8(4)
C26 C16 C35 C47 -6.8(6)
C26 C36 C57 C7 177.4(4)
C26 C36 C57 C47 -1.8(7)
C28 C17 C19 O3 -175.1(3)
C28 C17 C19 C56 4.3(6)
C28 C42 C63 C56 1.7(7)
C28 C42 C76 O74 -2.6(8)
C29 C30 C39 C78 -179.0(4)
C30 C24 C82 C72 1.1(7)
C30 C39 C78 C72 0.6(7)
C34 C48 C65 C94 -178.4(5)
C35 C16 C26 C3 -174.8(4)
C35 C16 C26 C36 5.2(6)
C35 C47 C57 C7 -179.1(4)
C35 C47 C57 C36 0.1(6)
C44 N10 C11 Ru1 -175.5(3)
C44 N10 C11 N21 5.4(5)
C44 N10 C16 C26 -90.2(5)
C44 N10 C16 C35 88.8(5)
C48 C25 C62 C81 -1.5(6)
C48 C25 C62 C90 179.7(4)
C48 C65 C94 C1E 177.9(5)
C48 C65 C94 C81 -0.4(8)
C62 C25 C48 C34 179.4(4)
C62 C25 C48 C65 1.1(6)
C62 C81 C94 C1E -178.4(5)
C62 C81 C94 C65 0.0(8)
C63 C42 C76 O74 173.9(6)
C64 N21 C11 Ru1 -175.0(4)
C64 N21 C11 N10 3.8(5)
C64 N21 C25 C48 -88.3(5)
C64 N21 C25 C62 88.5(5)
C76 C42 C63 C56 -174.8(4)
C78 C72 C82 C24 -0.6(8)
C82 C24 C30 C29 178.2(4)
C82 C24 C30 C39 -0.8(6)
C82 C72 C78 C39 -0.2(8)
C90 C62 C81 C94 179.7(5)
